data_1513302
loop_
_publ_author_name
'Ferreira, Fabio Furlan'
'Granado, Eduardo'
'Carvalho Jr, Wilson'
'Kycia, Stefan W.'
'Bruno, Daniele'
'Droppa Jr, Roosevelt'

_publ_section_title
;
 X-ray powder diffraction beamline at D10B of LNLS: application to the
 Ba2FeReO6double perovskite
;
_journal_coeditor_code ML5212
_journal_issue 1
_journal_name_full 'Journal of Synchrotron Radiation'
_journal_page_first 46
_journal_page_last 53
_journal_paper_doi 10.1107/S0909049505039208
_journal_volume 13
_journal_year 2005
_chemical_formula_analytical 'Ba2 Fe Re O6'
_chemical_formula_moiety 'Ba2 Fe Re O6'
_chemical_formula_structural 'Ba2 Fe Re O6'
_chemical_formula_sum 'Ba Fe0.5 O3 Re0.5'
_chemical_formula_weight 306.36
_chemical_name_systematic ' ?'
_space_group_IT_number 139
_symmetry_cell_setting tetragonal
_symmetry_space_group_name_Hall '-I 4 2'
_symmetry_space_group_name_H-M 'I 4/m m m'
_cell_angle_alpha 90.0
_cell_angle_beta 90.0
_cell_angle_gamma 90.0
_cell_formula_units_Z 4
_cell_length_a 5.68278(2)
_cell_length_b 5.682775
_cell_length_c 8.02337(5)
_cell_measurement_temperature 14
_cell_volume 259.1064(19)
_computing_structure_solution 'GSAS (Larson & Von Dreele, 2001)'
_cod_data_source_file ml5212sup1.cif
_cod_data_source_block T14KBST_phase_3
_cod_depositor_comments
;
The following automatic conversions were performed:

'_geom_bond_publ_flag' value 'N' changed to 'n' according to
/home/saulius/struct/CIF-dictionaries/cif_core.dic dictionary named
'cif_core.dic' version 2.4.2 from 2011-04-26 (106
times).

'_geom_angle_publ_flag' value 'N' changed to 'n' according
to /home/saulius/struct/CIF-dictionaries/cif_core.dic dictionary
named 'cif_core.dic' version 2.4.2 from 2011-04-26 (720 times).

Automatic conversion script
Id: cif_fix_values 1891 2012-01-12 08:04:46Z andrius 
;
_cod_original_cell_volume 259.106(2)
_cod_original_sg_symbol_Hall 'I 4/m m m'
_cod_original_formula_sum 'Ba Fe0.50 O3 Re0.50'
_cod_database_code 1513302

loop_
_symmetry_equiv_pos_site_id
_symmetry_equiv_pos_as_xyz
1 +x,+y,+z
2 -y,+x,+z
3 -x,-y,+z
4 +y,-x,+z
5 -x,+y,+z
6 -y,-x,+z
7 +x,-y,+z
8 +y,+x,+z
-1 -x,-y,-z
-2 +y,-x,-z
-3 +x,+y,-z
-4 -y,+x,-z
-5 +x,-y,-z
-6 +y,+x,-z
-7 -x,+y,-z
-8 -y,-x,-z
101 +x+1/2,+y+1/2,+z+1/2
102 -y+1/2,+x+1/2,+z+1/2
103 -x+1/2,-y+1/2,+z+1/2
104 +y+1/2,-x+1/2,+z+1/2
105 -x+1/2,+y+1/2,+z+1/2
106 -y+1/2,-x+1/2,+z+1/2
107 +x+1/2,-y+1/2,+z+1/2
108 +y+1/2,+x+1/2,+z+1/2
-101 -x+1/2,-y+1/2,-z+1/2
-102 +y+1/2,-x+1/2,-z+1/2
-103 +x+1/2,+y+1/2,-z+1/2
-104 -y+1/2,+x+1/2,-z+1/2
-105 +x+1/2,-y+1/2,-z+1/2
-106 +y+1/2,+x+1/2,-z+1/2
-107 -x+1/2,+y+1/2,-z+1/2
-108 -y+1/2,-x+1/2,-z+1/2

loop_
_atom_site_label
_atom_site_fract_x
_atom_site_fract_y
_atom_site_fract_z
_atom_site_U_iso_or_equiv
_atom_site_thermal_displace_type
_atom_site_occupancy
_atom_site_type_symbol
FE1 0.0 0.0 0.0 0.00840(17) Uiso 0.9646 Fe
RE2 0.0 0.0 0.5 0.00840(17) Uiso 0.9646 Re
BA3 0.5 0.0 0.25 0.00325(16) Uiso 1.0 Ba
O4 0.2570(13) 0.2570(13) 0.0 0.0011(10) Uiso 1.0 O
O5 0.0 0.0 0.255(2) 0.0011(10) Uiso 1.0 O
FE6 0.0 0.0 0.5 0.00840(17) Uiso 0.0354 Fe
RE7 0.0 0.0 0.0 0.00840(17) Uiso 0.0354 Re

loop_
_atom_type_symbol
Ba
Fe
Re
O

loop_
_geom_angle_atom_site_label_1
_geom_angle_atom_site_label_2
_geom_angle_atom_site_label_3
_geom_angle_site_symmetry_1
_geom_angle_site_symmetry_3
_geom_angle
_geom_angle_publ_flag
BA3 FE1 BA3 1_455 1_555 109.5606(4) n
BA3 FE1 BA3 1_455 2_545 70.5734(2) n
BA3 FE1 BA3 1_455 2_555 70.5734(2) n
BA3 FE1 BA3 1_455 -1_555 70.4394(4) n
BA3 FE1 BA3 1_455 -1_655 180.0 n
BA3 FE1 BA3 1_455 -2_555 109.4265(2) n
BA3 FE1 BA3 1_455 -2_565 109.4265(2) n
BA3 FE1 O4 1_455 1_555 125.28670(10) n
BA3 FE1 O4 1_455 2_555 54.71330(10) n
BA3 FE1 O4 1_455 3_555 54.71330(10) n
BA3 FE1 O4 1_455 4_555 125.28670(10) n
BA3 FE1 O5 1_455 1_555 54.7803(2) n
BA3 FE1 O5 1_455 -1_555 125.2197(2) n
BA3 FE1 BA3 1_555 2_545 70.5734(2) n
BA3 FE1 BA3 1_555 2_555 70.5734(2) n
BA3 FE1 BA3 1_555 -1_555 180.0 n
BA3 FE1 BA3 1_555 -1_655 70.4394(4) n
BA3 FE1 BA3 1_555 -2_555 109.4266(2) n
BA3 FE1 BA3 1_555 -2_565 109.4265(2) n
BA3 FE1 O4 1_555 1_555 54.71330(10) n
BA3 FE1 O4 1_555 2_555 125.28670(10) n
BA3 FE1 O4 1_555 3_555 125.28670(10) n
BA3 FE1 O4 1_555 4_555 54.71330(10) n
BA3 FE1 O5 1_555 1_555 54.7803(2) n
BA3 FE1 O5 1_555 -1_555 125.2197(2) n
BA3 FE1 BA3 2_545 2_555 109.5606(4) n
BA3 FE1 BA3 2_545 -1_555 109.4265(2) n
BA3 FE1 BA3 2_545 -1_655 109.4265(2) n
BA3 FE1 BA3 2_545 -2_555 70.4394(4) n
BA3 FE1 BA3 2_545 -2_565 180.0 n
BA3 FE1 O4 2_545 1_555 125.28670(10) n
BA3 FE1 O4 2_545 2_555 125.28670(10) n
BA3 FE1 O4 2_545 3_555 54.71330(10) n
BA3 FE1 O4 2_545 4_555 54.71330(10) n
BA3 FE1 O5 2_545 1_555 54.7803(2) n
BA3 FE1 O5 2_545 -1_555 125.2197(2) n
BA3 FE1 BA3 2_555 -1_555 109.4266(2) n
BA3 FE1 BA3 2_555 -1_655 109.4265(2) n
BA3 FE1 BA3 2_555 -2_555 180.0 n
BA3 FE1 BA3 2_555 -2_565 70.4394(4) n
BA3 FE1 O4 2_555 1_555 54.71330(10) n
BA3 FE1 O4 2_555 2_555 54.71330(10) n
BA3 FE1 O4 2_555 3_555 125.28670(10) n
BA3 FE1 O4 2_555 4_555 125.28670(10) n
BA3 FE1 O5 2_555 1_555 54.7803(2) n
BA3 FE1 O5 2_555 -1_555 125.2197(2) n
BA3 FE1 BA3 -1_555 -1_655 109.5606(4) n
BA3 FE1 BA3 -1_555 -2_555 70.5734(2) n
BA3 FE1 BA3 -1_555 -2_565 70.5734(2) n
BA3 FE1 O4 -1_555 1_555 125.28670(10) n
BA3 FE1 O4 -1_555 2_555 54.71330(10) n
BA3 FE1 O4 -1_555 3_555 54.71330(10) n
BA3 FE1 O4 -1_555 4_555 125.28670(10) n
BA3 FE1 O5 -1_555 1_555 125.2197(2) n
BA3 FE1 O5 -1_555 -1_555 54.7803(2) n
BA3 FE1 BA3 -1_655 -2_555 70.5734(2) n
BA3 FE1 BA3 -1_655 -2_565 70.5734(2) n
BA3 FE1 O4 -1_655 1_555 54.71330(10) n
BA3 FE1 O4 -1_655 2_555 125.28670(10) n
BA3 FE1 O4 -1_655 3_555 125.28670(10) n
BA3 FE1 O4 -1_655 4_555 54.71330(10) n
BA3 FE1 O5 -1_655 1_555 125.2197(2) n
BA3 FE1 O5 -1_655 -1_555 54.7803(2) n
BA3 FE1 BA3 -2_555 -2_565 109.5606(4) n
BA3 FE1 O4 -2_555 1_555 125.28670(10) n
BA3 FE1 O4 -2_555 2_555 125.28670(10) n
BA3 FE1 O4 -2_555 3_555 54.71330(10) n
BA3 FE1 O4 -2_555 4_555 54.71330(10) n
BA3 FE1 O5 -2_555 1_555 125.2197(2) n
BA3 FE1 O5 -2_555 -1_555 54.7803(2) n
BA3 FE1 O4 -2_565 1_555 54.71330(10) n
BA3 FE1 O4 -2_565 2_555 54.71330(10) n
BA3 FE1 O4 -2_565 3_555 125.28670(10) n
BA3 FE1 O4 -2_565 4_555 125.28670(10) n
BA3 FE1 O5 -2_565 1_555 125.2197(2) n
BA3 FE1 O5 -2_565 -1_555 54.7803(2) n
O4 FE1 O4 1_555 2_555 90.0 n
O4 FE1 O4 1_555 3_555 179.9802 n
O4 FE1 O4 1_555 4_555 90.0 n
O4 FE1 O5 1_555 1_555 90.0 n
O4 FE1 O5 1_555 -1_555 90.0 n
O4 FE1 O4 2_555 3_555 90.0 n
O4 FE1 O4 2_555 4_555 179.972 n
O4 FE1 O5 2_555 1_555 90.0 n
O4 FE1 O5 2_555 -1_555 90.0 n
O4 FE1 O4 3_555 4_555 90.0 n
O4 FE1 O5 3_555 1_555 90.0 n
O4 FE1 O5 3_555 -1_555 90.0 n
O4 FE1 O5 4_555 1_555 90.0 n
O4 FE1 O5 4_555 -1_555 90.0 n
O5 FE1 O5 1_555 -1_555 180.0 n
BA3 RE2 BA3 1_455 1_555 109.5606(4) n
BA3 RE2 BA3 1_455 2_545 70.5734(2) n
BA3 RE2 BA3 1_455 2_555 70.5734(2) n
BA3 RE2 BA3 1_455 -1_556 70.4394(4) n
BA3 RE2 BA3 1_455 -1_656 180.0 n
BA3 RE2 BA3 1_455 -2_556 109.4265(2) n
BA3 RE2 BA3 1_455 -2_566 109.4266(2) n
BA3 RE2 O4 1_455 101_445 54.71330(10) n
BA3 RE2 O4 1_455 102_545 125.28670(10) n
BA3 RE2 O4 1_455 103_555 125.28670(10) n
BA3 RE2 O4 1_455 104_455 54.71330(10) n
BA3 RE2 O5 1_455 1_555 54.7803(2) n
BA3 RE2 O5 1_455 -1_556 125.2197(2) n
BA3 RE2 BA3 1_555 2_545 70.5734(2) n
BA3 RE2 BA3 1_555 2_555 70.5734(2) n
BA3 RE2 BA3 1_555 -1_556 180.0 n
BA3 RE2 BA3 1_555 -1_656 70.4394(4) n
BA3 RE2 BA3 1_555 -2_556 109.4265(2) n
BA3 RE2 BA3 1_555 -2_566 109.4265(2) n
BA3 RE2 O4 1_555 101_445 125.28670(10) n
BA3 RE2 O4 1_555 102_545 54.71330(10) n
BA3 RE2 O4 1_555 103_555 54.71330(10) n
BA3 RE2 O4 1_555 104_455 125.28670(10) n
BA3 RE2 O5 1_555 1_555 54.7803(2) n
BA3 RE2 O5 1_555 -1_556 125.2197(2) n
BA3 RE2 BA3 2_545 2_555 109.5606(4) n
BA3 RE2 BA3 2_545 -1_556 109.4265(2) n
BA3 RE2 BA3 2_545 -1_656 109.4266(2) n
BA3 RE2 BA3 2_545 -2_556 70.4394(4) n
BA3 RE2 BA3 2_545 -2_566 180.0 n
BA3 RE2 O4 2_545 101_445 54.71330(10) n
BA3 RE2 O4 2_545 102_545 54.71330(10) n
BA3 RE2 O4 2_545 103_555 125.28670(10) n
BA3 RE2 O4 2_545 104_455 125.28670(10) n
BA3 RE2 O5 2_545 1_555 54.7803(2) n
BA3 RE2 O5 2_545 -1_556 125.2197(2) n
BA3 RE2 BA3 2_555 -1_556 109.4265(2) n
BA3 RE2 BA3 2_555 -1_656 109.4265(2) n
BA3 RE2 BA3 2_555 -2_556 180.0 n
BA3 RE2 BA3 2_555 -2_566 70.4394(4) n
BA3 RE2 O4 2_555 101_445 125.28670(10) n
BA3 RE2 O4 2_555 102_545 125.28670(10) n
BA3 RE2 O4 2_555 103_555 54.71330(10) n
BA3 RE2 O4 2_555 104_455 54.71330(10) n
BA3 RE2 O5 2_555 1_555 54.7803(2) n
BA3 RE2 O5 2_555 -1_556 125.2197(2) n
BA3 RE2 BA3 -1_556 -1_656 109.5606(4) n
BA3 RE2 BA3 -1_556 -2_556 70.5734(2) n
BA3 RE2 BA3 -1_556 -2_566 70.5734(2) n
BA3 RE2 O4 -1_556 101_445 54.71330(10) n
BA3 RE2 O4 -1_556 102_545 125.28670(10) n
BA3 RE2 O4 -1_556 103_555 125.28670(10) n
BA3 RE2 O4 -1_556 104_455 54.71330(10) n
BA3 RE2 O5 -1_556 1_555 125.2197(2) n
BA3 RE2 O5 -1_556 -1_556 54.7803(2) n
BA3 RE2 BA3 -1_656 -2_556 70.5734(2) n
BA3 RE2 BA3 -1_656 -2_566 70.5734(2) n
BA3 RE2 O4 -1_656 101_445 125.28670(10) n
BA3 RE2 O4 -1_656 102_545 54.71330(10) n
BA3 RE2 O4 -1_656 103_555 54.71330(10) n
BA3 RE2 O4 -1_656 104_455 125.28670(10) n
BA3 RE2 O5 -1_656 1_555 125.2197(2) n
BA3 RE2 O5 -1_656 -1_556 54.7803(2) n
BA3 RE2 BA3 -2_556 -2_566 109.5606(4) n
BA3 RE2 O4 -2_556 101_445 54.71330(10) n
BA3 RE2 O4 -2_556 102_545 54.71330(10) n
BA3 RE2 O4 -2_556 103_555 125.28670(10) n
BA3 RE2 O4 -2_556 104_455 125.28670(10) n
BA3 RE2 O5 -2_556 1_555 125.2197(2) n
BA3 RE2 O5 -2_556 -1_556 54.7803(2) n
BA3 RE2 O4 -2_566 101_445 125.28670(10) n
BA3 RE2 O4 -2_566 102_545 125.28670(10) n
BA3 RE2 O4 -2_566 103_555 54.71330(10) n
BA3 RE2 O4 -2_566 104_455 54.71330(10) n
BA3 RE2 O5 -2_566 1_555 125.2197(2) n
BA3 RE2 O5 -2_566 -1_556 54.7803(2) n
O4 RE2 O4 101_445 102_545 90.0 n
O4 RE2 O4 101_445 103_555 180.0 n
O4 RE2 O4 101_445 104_455 90.0 n
O4 RE2 O5 101_445 1_555 90.0 n
O4 RE2 O5 101_445 -1_556 90.0 n
O4 RE2 O4 102_545 103_555 90.0 n
O4 RE2 O4 102_545 104_455 180.0 n
O4 RE2 O5 102_545 1_555 90.0 n
O4 RE2 O5 102_545 -1_556 90.0 n
O4 RE2 O4 103_555 104_455 90.0 n
O4 RE2 O5 103_555 1_555 90.0 n
O4 RE2 O5 103_555 -1_556 90.0 n
O4 RE2 O5 104_455 1_555 90.0 n
O4 RE2 O5 104_455 -1_556 90.0 n
O5 RE2 O5 1_555 -1_556 180.0 n
FE1 BA3 FE1 1_555 1_655 109.5606(4) n
FE1 BA3 FE1 1_555 101_545 109.4265(2) n
FE1 BA3 FE1 1_555 101_555 109.4266(2) n
FE1 BA3 RE2 1_555 1_555 70.4394(4) n
FE1 BA3 RE2 1_555 1_655 180.0 n
FE1 BA3 RE2 1_555 101_544 70.5734(2) n
FE1 BA3 RE2 1_555 101_554 70.5734(2) n
FE1 BA3 BA3 1_555 2_545 54.71330(10) n
FE1 BA3 BA3 1_555 2_555 54.71330(10) n
FE1 BA3 BA3 1_555 2_645 125.28670(10) n
FE1 BA3 BA3 1_555 2_655 125.28670(10) n
FE1 BA3 BA3 1_555 -1_655 54.7803(2) n
FE1 BA3 BA3 1_555 -1_656 125.2197(2) n
FE1 BA3 O4 1_555 1_555 36.4(2) n
FE1 BA3 O4 1_555 2_655 89.43(12) n
FE1 BA3 O4 1_555 3_655 89.43(12) n
FE1 BA3 O4 1_555 4_555 36.4(2) n
FE1 BA3 O4 1_555 101_545 145.8(2) n
FE1 BA3 O4 1_555 102_545 89.27(12) n
FE1 BA3 O4 1_555 103_555 89.27(12) n
FE1 BA3 O4 1_555 104_555 145.8(2) n
FE1 BA3 O5 1_555 1_555 36.0(3) n
FE1 BA3 O5 1_555 1_655 145.6(3) n
FE1 BA3 O5 1_555 -101_434 89.6(2) n
FE1 BA3 FE1 1_655 101_545 109.4265(2) n
FE1 BA3 FE1 1_655 101_555 109.4265(2) n
FE1 BA3 RE2 1_655 1_555 180.0 n
FE1 BA3 RE2 1_655 1_655 70.4394(4) n
FE1 BA3 RE2 1_655 101_544 70.5734(2) n
FE1 BA3 RE2 1_655 101_554 70.5734(2) n
FE1 BA3 BA3 1_655 2_545 125.28670(10) n
FE1 BA3 BA3 1_655 2_555 125.28670(10) n
FE1 BA3 BA3 1_655 2_645 54.71330(10) n
FE1 BA3 BA3 1_655 2_655 54.71330(10) n
FE1 BA3 BA3 1_655 -1_655 54.7803(2) n
FE1 BA3 BA3 1_655 -1_656 125.2197(2) n
FE1 BA3 O4 1_655 1_555 89.43(12) n
FE1 BA3 O4 1_655 2_655 36.4(2) n
FE1 BA3 O4 1_655 3_655 36.4(2) n
FE1 BA3 O4 1_655 4_555 89.43(12) n
FE1 BA3 O4 1_655 101_545 89.27(12) n
FE1 BA3 O4 1_655 102_545 145.8(2) n
FE1 BA3 O4 1_655 103_555 145.8(2) n
FE1 BA3 O4 1_655 104_555 89.27(12) n
FE1 BA3 O5 1_655 1_555 145.6(3) n
FE1 BA3 O5 1_655 1_655 36.0(3) n
FE1 BA3 O5 1_655 -101_434 89.6(2) n
FE1 BA3 FE1 101_545 101_555 109.5606(4) n
FE1 BA3 RE2 101_545 1_555 70.5734(2) n
FE1 BA3 RE2 101_545 1_655 70.5734(2) n
FE1 BA3 RE2 101_545 101_544 70.4394(4) n
FE1 BA3 RE2 101_545 101_554 180.0 n
FE1 BA3 BA3 101_545 2_545 54.71330(10) n
FE1 BA3 BA3 101_545 2_555 125.28670(10) n
FE1 BA3 BA3 101_545 2_645 54.71330(10) n
FE1 BA3 BA3 101_545 2_655 125.28670(10) n
FE1 BA3 BA3 101_545 -1_655 125.2197(2) n
FE1 BA3 BA3 101_545 -1_656 54.7803(2) n
FE1 BA3 O4 101_545 1_555 145.8(2) n
FE1 BA3 O4 101_545 2_655 145.8(2) n
FE1 BA3 O4 101_545 3_655 89.27(12) n
FE1 BA3 O4 101_545 4_555 89.27(12) n
FE1 BA3 O4 101_545 101_545 36.4(2) n
FE1 BA3 O4 101_545 102_545 36.4(2) n
FE1 BA3 O4 101_545 103_555 89.43(12) n
FE1 BA3 O4 101_545 104_555 89.43(12) n
FE1 BA3 O5 101_545 1_555 89.6(2) n
FE1 BA3 O5 101_545 1_655 89.6(2) n
FE1 BA3 O5 101_545 -101_434 36.0(3) n
FE1 BA3 RE2 101_555 1_555 70.5734(2) n
FE1 BA3 RE2 101_555 1_655 70.5734(2) n
FE1 BA3 RE2 101_555 101_544 180.0 n
FE1 BA3 RE2 101_555 101_554 70.4394(4) n
FE1 BA3 BA3 101_555 2_545 125.28670(10) n
FE1 BA3 BA3 101_555 2_555 54.71330(10) n
FE1 BA3 BA3 101_555 2_645 125.28670(10) n
FE1 BA3 BA3 101_555 2_655 54.71330(10) n
FE1 BA3 BA3 101_555 -1_655 125.2197(2) n
FE1 BA3 BA3 101_555 -1_656 54.7803(2) n
FE1 BA3 O4 101_555 1_555 89.27(12) n
FE1 BA3 O4 101_555 2_655 89.27(12) n
FE1 BA3 O4 101_555 3_655 145.8(2) n
FE1 BA3 O4 101_555 4_555 145.8(2) n
FE1 BA3 O4 101_555 101_545 89.43(12) n
FE1 BA3 O4 101_555 102_545 89.43(12) n
FE1 BA3 O4 101_555 103_555 36.4(2) n
FE1 BA3 O4 101_555 104_555 36.4(2) n
FE1 BA3 O5 101_555 1_555 89.6(2) n
FE1 BA3 O5 101_555 1_655 89.6(2) n
FE1 BA3 O5 101_555 -101_434 145.6(3) n
RE2 BA3 RE2 1_555 1_655 109.5606(4) n
RE2 BA3 RE2 1_555 101_544 109.4265(2) n
RE2 BA3 RE2 1_555 101_554 109.4265(2) n
RE2 BA3 BA3 1_555 2_545 54.71330(10) n
RE2 BA3 BA3 1_555 2_555 54.71330(10) n
RE2 BA3 BA3 1_555 2_645 125.28670(10) n
RE2 BA3 BA3 1_555 2_655 125.28670(10) n
RE2 BA3 BA3 1_555 -1_655 125.2197(2) n
RE2 BA3 BA3 1_555 -1_656 54.7803(2) n
RE2 BA3 O4 1_555 1_555 90.57(12) n
RE2 BA3 O4 1_555 2_655 143.6(2) n
RE2 BA3 O4 1_555 3_655 143.6(2) n
RE2 BA3 O4 1_555 4_555 90.57(12) n
RE2 BA3 O4 1_555 101_545 90.73(12) n
RE2 BA3 O4 1_555 102_545 34.2(2) n
RE2 BA3 O4 1_555 103_555 34.2(2) n
RE2 BA3 O4 1_555 104_555 90.73(12) n
RE2 BA3 O5 1_555 1_555 34.5(3) n
RE2 BA3 O5 1_555 1_655 144.0(3) n
RE2 BA3 O5 1_555 -101_434 90.4(2) n
RE2 BA3 RE2 1_655 101_544 109.4266(2) n
RE2 BA3 RE2 1_655 101_554 109.4265(2) n
RE2 BA3 BA3 1_655 2_545 125.28670(10) n
RE2 BA3 BA3 1_655 2_555 125.28670(10) n
RE2 BA3 BA3 1_655 2_645 54.71330(10) n
RE2 BA3 BA3 1_655 2_655 54.71330(10) n
RE2 BA3 BA3 1_655 -1_655 125.2197(2) n
RE2 BA3 BA3 1_655 -1_656 54.7803(2) n
RE2 BA3 O4 1_655 1_555 143.6(2) n
RE2 BA3 O4 1_655 2_655 90.57(12) n
RE2 BA3 O4 1_655 3_655 90.57(12) n
RE2 BA3 O4 1_655 4_555 143.6(2) n
RE2 BA3 O4 1_655 101_545 34.2(2) n
RE2 BA3 O4 1_655 102_545 90.73(12) n
RE2 BA3 O4 1_655 103_555 90.73(12) n
RE2 BA3 O4 1_655 104_555 34.2(2) n
RE2 BA3 O5 1_655 1_555 144.0(3) n
RE2 BA3 O5 1_655 1_655 34.5(3) n
RE2 BA3 O5 1_655 -101_434 90.4(2) n
RE2 BA3 RE2 101_544 101_554 109.5606(4) n
RE2 BA3 BA3 101_544 2_545 54.71330(10) n
RE2 BA3 BA3 101_544 2_555 125.28670(10) n
RE2 BA3 BA3 101_544 2_645 54.71330(10) n
RE2 BA3 BA3 101_544 2_655 125.28670(10) n
RE2 BA3 BA3 101_544 -1_655 54.7803(2) n
RE2 BA3 BA3 101_544 -1_656 125.2197(2) n
RE2 BA3 O4 101_544 1_555 90.73(12) n
RE2 BA3 O4 101_544 2_655 90.73(12) n
RE2 BA3 O4 101_544 3_655 34.2(2) n
RE2 BA3 O4 101_544 4_555 34.2(2) n
RE2 BA3 O4 101_544 101_545 90.57(12) n
RE2 BA3 O4 101_544 102_545 90.57(12) n
RE2 BA3 O4 101_544 103_555 143.6(2) n
RE2 BA3 O4 101_544 104_555 143.6(2) n
RE2 BA3 O5 101_544 1_555 90.4(2) n
RE2 BA3 O5 101_544 1_655 90.4(2) n
RE2 BA3 O5 101_544 -101_434 34.5(3) n
RE2 BA3 BA3 101_554 2_545 125.28670(10) n
RE2 BA3 BA3 101_554 2_555 54.71330(10) n
RE2 BA3 BA3 101_554 2_645 125.28670(10) n
RE2 BA3 BA3 101_554 2_655 54.71330(10) n
RE2 BA3 BA3 101_554 -1_655 54.7803(2) n
RE2 BA3 BA3 101_554 -1_656 125.2197(2) n
RE2 BA3 O4 101_554 1_555 34.2(2) n
RE2 BA3 O4 101_554 2_655 34.2(2) n
RE2 BA3 O4 101_554 3_655 90.73(12) n
RE2 BA3 O4 101_554 4_555 90.73(12) n
RE2 BA3 O4 101_554 101_545 143.6(2) n
RE2 BA3 O4 101_554 102_545 143.6(2) n
RE2 BA3 O4 101_554 103_555 90.57(12) n
RE2 BA3 O4 101_554 104_555 90.57(12) n
RE2 BA3 O5 101_554 1_555 90.4(2) n
RE2 BA3 O5 101_554 1_655 90.4(2) n
RE2 BA3 O5 101_554 -101_434 144.0(3) n
BA3 BA3 BA3 2_545 2_555 90.0 n
BA3 BA3 BA3 2_545 2_645 90.0 n
BA3 BA3 BA3 2_545 2_655 180.0 n
BA3 BA3 BA3 2_545 -1_655 90.0 n
BA3 BA3 BA3 2_545 -1_656 90.0 n
BA3 BA3 O4 2_545 1_555 91.1(2) n
BA3 BA3 O4 2_545 2_655 135.036(4) n
BA3 BA3 O4 2_545 3_655 88.9(2) n
BA3 BA3 O4 2_545 4_555 44.964(4) n
BA3 BA3 O4 2_545 101_545 91.1(2) n
BA3 BA3 O4 2_545 102_545 44.964(4) n
BA3 BA3 O4 2_545 103_555 88.9(2) n
BA3 BA3 O4 2_545 104_555 135.036(4) n
BA3 BA3 O5 2_545 1_555 45.005(5) n
BA3 BA3 O5 2_545 1_655 134.995(5) n
BA3 BA3 O5 2_545 -101_434 45.005(5) n
BA3 BA3 BA3 2_555 2_645 180.0 n
BA3 BA3 BA3 2_555 2_655 90.0 n
BA3 BA3 BA3 2_555 -1_655 90.0 n
BA3 BA3 BA3 2_555 -1_656 90.0 n
BA3 BA3 O4 2_555 1_555 44.964(4) n
BA3 BA3 O4 2_555 2_655 88.9(2) n
BA3 BA3 O4 2_555 3_655 135.036(4) n
BA3 BA3 O4 2_555 4_555 91.1(2) n
BA3 BA3 O4 2_555 101_545 135.036(4) n
BA3 BA3 O4 2_555 102_545 88.9(2) n
BA3 BA3 O4 2_555 103_555 44.964(4) n
BA3 BA3 O4 2_555 104_555 91.1(2) n
BA3 BA3 O5 2_555 1_555 45.005(5) n
BA3 BA3 O5 2_555 1_655 134.995(5) n
BA3 BA3 O5 2_555 -101_434 134.995(5) n
BA3 BA3 BA3 2_645 2_655 90.0 n
BA3 BA3 BA3 2_645 -1_655 90.0 n
BA3 BA3 BA3 2_645 -1_656 90.0 n
BA3 BA3 O4 2_645 1_555 135.036(4) n
BA3 BA3 O4 2_645 2_655 91.1(2) n
BA3 BA3 O4 2_645 3_655 44.964(4) n
BA3 BA3 O4 2_645 4_555 88.9(2) n
BA3 BA3 O4 2_645 101_545 44.964(4) n
BA3 BA3 O4 2_645 102_545 91.1(2) n
BA3 BA3 O4 2_645 103_555 135.036(4) n
BA3 BA3 O4 2_645 104_555 88.9(2) n
BA3 BA3 O5 2_645 1_555 134.995(5) n
BA3 BA3 O5 2_645 1_655 45.005(5) n
BA3 BA3 O5 2_645 -101_434 45.005(5) n
BA3 BA3 BA3 2_655 -1_655 90.0 n
BA3 BA3 BA3 2_655 -1_656 90.0 n
BA3 BA3 O4 2_655 1_555 88.9(2) n
BA3 BA3 O4 2_655 2_655 44.964(4) n
BA3 BA3 O4 2_655 3_655 91.1(2) n
BA3 BA3 O4 2_655 4_555 135.036(4) n
BA3 BA3 O4 2_655 101_545 88.9(2) n
BA3 BA3 O4 2_655 102_545 135.036(4) n
BA3 BA3 O4 2_655 103_555 91.1(2) n
BA3 BA3 O4 2_655 104_555 44.964(4) n
BA3 BA3 O5 2_655 1_555 134.995(5) n
BA3 BA3 O5 2_655 1_655 45.005(5) n
BA3 BA3 O5 2_655 -101_434 134.995(5) n
BA3 BA3 BA3 -1_655 -1_656 180.0 n
BA3 BA3 O4 -1_655 1_555 45.058(4) n
BA3 BA3 O4 -1_655 2_655 45.058(4) n
BA3 BA3 O4 -1_655 3_655 45.058(4) n
BA3 BA3 O4 -1_655 4_555 45.058(4) n
BA3 BA3 O4 -1_655 101_545 134.941(4) n
BA3 BA3 O4 -1_655 102_545 134.941(4) n
BA3 BA3 O4 -1_655 103_555 134.941(4) n
BA3 BA3 O4 -1_655 104_555 134.941(4) n
BA3 BA3 O5 -1_655 1_555 90.8(3) n
BA3 BA3 O5 -1_655 1_655 90.8(3) n
BA3 BA3 O5 -1_655 -101_434 89.2(3) n
BA3 BA3 O4 -1_656 1_555 134.941(4) n
BA3 BA3 O4 -1_656 2_655 134.941(4) n
BA3 BA3 O4 -1_656 3_655 134.941(4) n
BA3 BA3 O4 -1_656 4_555 134.941(4) n
BA3 BA3 O4 -1_656 101_545 45.058(4) n
BA3 BA3 O4 -1_656 102_545 45.058(4) n
BA3 BA3 O4 -1_656 103_555 45.058(4) n
BA3 BA3 O4 -1_656 104_555 45.058(4) n
BA3 BA3 O5 -1_656 1_555 89.2(3) n
BA3 BA3 O5 -1_656 1_655 89.2(3) n
BA3 BA3 O5 -1_656 -101_434 90.8(3) n
O4 BA3 O4 1_555 2_655 58.2(4) n
O4 BA3 O4 1_555 3_655 90.117(8) n
O4 BA3 O4 1_555 4_555 61.9(4) n
O4 BA3 O4 1_555 101_545 177.7(4) n
O4 BA3 O4 1_555 102_545 119.932(5) n
O4 BA3 O4 1_555 103_555 89.927(9) n
O4 BA3 O4 1_555 104_555 119.932(5) n
O4 BA3 O5 1_555 1_555 61.5(3) n
O4 BA3 O5 1_555 1_655 119.7(4) n
O4 BA3 O5 1_555 -101_434 120.3(4) n
O4 BA3 O4 2_655 3_655 61.9(4) n
O4 BA3 O4 2_655 4_555 90.117(8) n
O4 BA3 O4 2_655 101_545 119.932(5) n
O4 BA3 O4 2_655 102_545 177.7(4) n
O4 BA3 O4 2_655 103_555 119.932(5) n
O4 BA3 O4 2_655 104_555 89.927(9) n
O4 BA3 O5 2_655 1_555 119.7(4) n
O4 BA3 O5 2_655 1_655 61.5(3) n
O4 BA3 O5 2_655 -101_434 120.3(4) n
O4 BA3 O4 3_655 4_555 58.2(4) n
O4 BA3 O4 3_655 101_545 89.927(9) n
O4 BA3 O4 3_655 102_545 119.932(5) n
O4 BA3 O4 3_655 103_555 177.7(4) n
O4 BA3 O4 3_655 104_555 119.932(5) n
O4 BA3 O5 3_655 1_555 119.7(4) n
O4 BA3 O5 3_655 1_655 61.5(3) n
O4 BA3 O5 3_655 -101_434 58.4(3) n
O4 BA3 O4 4_555 101_545 119.932(5) n
O4 BA3 O4 4_555 102_545 89.927(9) n
O4 BA3 O4 4_555 103_555 119.932(5) n
O4 BA3 O4 4_555 104_555 177.7(4) n
O4 BA3 O5 4_555 1_555 61.5(3) n
O4 BA3 O5 4_555 1_655 119.7(4) n
O4 BA3 O5 4_555 -101_434 58.4(3) n
O4 BA3 O4 101_545 102_545 61.9(4) n
O4 BA3 O4 101_545 103_555 90.117(8) n
O4 BA3 O4 101_545 104_555 58.2(4) n
O4 BA3 O5 101_545 1_555 120.3(4) n
O4 BA3 O5 101_545 1_655 58.4(3) n
O4 BA3 O5 101_545 -101_434 61.5(3) n
O4 BA3 O4 102_545 103_555 58.2(4) n
O4 BA3 O4 102_545 104_555 90.117(8) n
O4 BA3 O5 102_545 1_555 58.4(3) n
O4 BA3 O5 102_545 1_655 120.3(4) n
O4 BA3 O5 102_545 -101_434 61.5(3) n
O4 BA3 O4 103_555 104_555 61.9(4) n
O4 BA3 O5 103_555 1_555 58.4(3) n
O4 BA3 O5 103_555 1_655 120.3(4) n
O4 BA3 O5 103_555 -101_434 119.7(4) n
O4 BA3 O5 104_555 1_555 120.3(4) n
O4 BA3 O5 104_555 1_655 58.4(3) n
O4 BA3 O5 104_555 -101_434 119.7(4) n
O5 BA3 O5 1_555 1_655 178.5(7) n
O5 BA3 O5 1_555 -101_434 90.010(9) n
O5 BA3 O5 1_655 -101_434 90.010(9) n
FE1 O4 RE2 1_555 101_554 180.0 n
FE1 O4 BA3 1_555 1_555 88.9(2) n
FE1 O4 BA3 1_555 2_555 88.9(2) n
FE1 O4 BA3 1_555 -1_655 88.9(2) n
FE1 O4 BA3 1_555 -2_565 88.9(2) n
FE1 O4 FE6 1_555 101_554 180.0 n
FE1 O4 RE7 1_555 1_555 0.0 n
RE2 O4 BA3 101_554 1_555 91.1(2) n
RE2 O4 BA3 101_554 2_555 91.1(2) n
RE2 O4 BA3 101_554 -1_655 91.1(2) n
RE2 O4 BA3 101_554 -2_565 91.1(2) n
RE2 O4 FE6 101_554 101_554 0.0 n
RE2 O4 RE7 101_554 1_555 180.0 n
BA3 O4 BA3 1_555 2_555 90.073(9) n
BA3 O4 BA3 1_555 -1_655 89.883(8) n
BA3 O4 BA3 1_555 -2_565 177.7(4) n
BA3 O4 FE6 1_555 101_554 91.1(2) n
BA3 O4 RE7 1_555 1_555 88.9(2) n
BA3 O4 BA3 2_555 -1_655 177.7(4) n
BA3 O4 BA3 2_555 -2_565 89.883(8) n
BA3 O4 FE6 2_555 101_554 91.1(2) n
BA3 O4 RE7 2_555 1_555 88.9(2) n
BA3 O4 BA3 -1_655 -2_565 90.073(9) n
BA3 O4 FE6 -1_655 101_554 91.1(2) n
BA3 O4 RE7 -1_655 1_555 88.9(2) n
BA3 O4 FE6 -2_565 101_554 91.1(2) n
BA3 O4 RE7 -2_565 1_555 88.9(2) n
FE6 O4 RE7 101_554 1_555 180.0 n
FE1 O5 RE2 1_555 1_555 180.0 n
FE1 O5 BA3 1_555 1_455 89.2(3) n
FE1 O5 BA3 1_555 1_555 89.2(3) n
FE1 O5 BA3 1_555 2_545 89.2(3) n
FE1 O5 BA3 1_555 2_555 89.2(3) n
FE1 O5 FE6 1_555 1_555 180.0 n
FE1 O5 RE7 1_555 1_555 0.0 n
RE2 O5 BA3 1_555 1_455 90.8(3) n
RE2 O5 BA3 1_555 1_555 90.8(3) n
RE2 O5 BA3 1_555 2_545 90.8(3) n
RE2 O5 BA3 1_555 2_555 90.8(3) n
RE2 O5 FE6 1_555 1_555 0.0 n
RE2 O5 RE7 1_555 1_555 180.0 n
BA3 O5 BA3 1_455 1_555 178.5(7) n
BA3 O5 BA3 1_455 2_545 89.990(9) n
BA3 O5 BA3 1_455 2_555 89.990(9) n
BA3 O5 FE6 1_455 1_555 90.8(3) n
BA3 O5 RE7 1_455 1_555 89.2(3) n
BA3 O5 BA3 1_555 2_545 89.990(9) n
BA3 O5 BA3 1_555 2_555 89.990(9) n
BA3 O5 FE6 1_555 1_555 90.8(3) n
BA3 O5 RE7 1_555 1_555 89.2(3) n
BA3 O5 BA3 2_545 2_555 178.5(7) n
BA3 O5 FE6 2_545 1_555 90.8(3) n
BA3 O5 RE7 2_545 1_555 89.2(3) n
BA3 O5 FE6 2_555 1_555 90.8(3) n
BA3 O5 RE7 2_555 1_555 89.2(3) n
FE6 O5 RE7 1_555 1_555 180.0 n
BA3 FE6 BA3 1_455 1_555 109.5606(4) n
BA3 FE6 BA3 1_455 2_545 70.5734(2) n
BA3 FE6 BA3 1_455 2_555 70.5734(2) n
BA3 FE6 BA3 1_455 -1_556 70.4394(4) n
BA3 FE6 BA3 1_455 -1_656 180.0 n
BA3 FE6 BA3 1_455 -2_556 109.4265(2) n
BA3 FE6 BA3 1_455 -2_566 109.4266(2) n
BA3 FE6 O4 1_455 101_445 54.71330(10) n
BA3 FE6 O4 1_455 102_545 125.28670(10) n
BA3 FE6 O4 1_455 103_555 125.28670(10) n
BA3 FE6 O4 1_455 104_455 54.71330(10) n
BA3 FE6 O5 1_455 1_555 54.7803(2) n
BA3 FE6 O5 1_455 -1_556 125.2197(2) n
BA3 FE6 BA3 1_555 2_545 70.5734(2) n
BA3 FE6 BA3 1_555 2_555 70.5734(2) n
BA3 FE6 BA3 1_555 -1_556 180.0 n
BA3 FE6 BA3 1_555 -1_656 70.4394(4) n
BA3 FE6 BA3 1_555 -2_556 109.4265(2) n
BA3 FE6 BA3 1_555 -2_566 109.4265(2) n
BA3 FE6 O4 1_555 101_445 125.28670(10) n
BA3 FE6 O4 1_555 102_545 54.71330(10) n
BA3 FE6 O4 1_555 103_555 54.71330(10) n
BA3 FE6 O4 1_555 104_455 125.28670(10) n
BA3 FE6 O5 1_555 1_555 54.7803(2) n
BA3 FE6 O5 1_555 -1_556 125.2197(2) n
BA3 FE6 BA3 2_545 2_555 109.5606(4) n
BA3 FE6 BA3 2_545 -1_556 109.4265(2) n
BA3 FE6 BA3 2_545 -1_656 109.4266(2) n
BA3 FE6 BA3 2_545 -2_556 70.4394(4) n
BA3 FE6 BA3 2_545 -2_566 180.0 n
BA3 FE6 O4 2_545 101_445 54.71330(10) n
BA3 FE6 O4 2_545 102_545 54.71330(10) n
BA3 FE6 O4 2_545 103_555 125.28670(10) n
BA3 FE6 O4 2_545 104_455 125.28670(10) n
BA3 FE6 O5 2_545 1_555 54.7803(2) n
BA3 FE6 O5 2_545 -1_556 125.2197(2) n
BA3 FE6 BA3 2_555 -1_556 109.4265(2) n
BA3 FE6 BA3 2_555 -1_656 109.4265(2) n
BA3 FE6 BA3 2_555 -2_556 180.0 n
BA3 FE6 BA3 2_555 -2_566 70.4394(4) n
BA3 FE6 O4 2_555 101_445 125.28670(10) n
BA3 FE6 O4 2_555 102_545 125.28670(10) n
BA3 FE6 O4 2_555 103_555 54.71330(10) n
BA3 FE6 O4 2_555 104_455 54.71330(10) n
BA3 FE6 O5 2_555 1_555 54.7803(2) n
BA3 FE6 O5 2_555 -1_556 125.2197(2) n
BA3 FE6 BA3 -1_556 -1_656 109.5606(4) n
BA3 FE6 BA3 -1_556 -2_556 70.5734(2) n
BA3 FE6 BA3 -1_556 -2_566 70.5734(2) n
BA3 FE6 O4 -1_556 101_445 54.71330(10) n
BA3 FE6 O4 -1_556 102_545 125.28670(10) n
BA3 FE6 O4 -1_556 103_555 125.28670(10) n
BA3 FE6 O4 -1_556 104_455 54.71330(10) n
BA3 FE6 O5 -1_556 1_555 125.2197(2) n
BA3 FE6 O5 -1_556 -1_556 54.7803(2) n
BA3 FE6 BA3 -1_656 -2_556 70.5734(2) n
BA3 FE6 BA3 -1_656 -2_566 70.5734(2) n
BA3 FE6 O4 -1_656 101_445 125.28670(10) n
BA3 FE6 O4 -1_656 102_545 54.71330(10) n
BA3 FE6 O4 -1_656 103_555 54.71330(10) n
BA3 FE6 O4 -1_656 104_455 125.28670(10) n
BA3 FE6 O5 -1_656 1_555 125.2197(2) n
BA3 FE6 O5 -1_656 -1_556 54.7803(2) n
BA3 FE6 BA3 -2_556 -2_566 109.5606(4) n
BA3 FE6 O4 -2_556 101_445 54.71330(10) n
BA3 FE6 O4 -2_556 102_545 54.71330(10) n
BA3 FE6 O4 -2_556 103_555 125.28670(10) n
BA3 FE6 O4 -2_556 104_455 125.28670(10) n
BA3 FE6 O5 -2_556 1_555 125.2197(2) n
BA3 FE6 O5 -2_556 -1_556 54.7803(2) n
BA3 FE6 O4 -2_566 101_445 125.28670(10) n
BA3 FE6 O4 -2_566 102_545 125.28670(10) n
BA3 FE6 O4 -2_566 103_555 54.71330(10) n
BA3 FE6 O4 -2_566 104_455 54.71330(10) n
BA3 FE6 O5 -2_566 1_555 125.2197(2) n
BA3 FE6 O5 -2_566 -1_556 54.7803(2) n
O4 FE6 O4 101_445 102_545 90.0 n
O4 FE6 O4 101_445 103_555 180.0 n
O4 FE6 O4 101_445 104_455 90.0 n
O4 FE6 O5 101_445 1_555 90.0 n
O4 FE6 O5 101_445 -1_556 90.0 n
O4 FE6 O4 102_545 103_555 90.0 n
O4 FE6 O4 102_545 104_455 180.0 n
O4 FE6 O5 102_545 1_555 90.0 n
O4 FE6 O5 102_545 -1_556 90.0 n
O4 FE6 O4 103_555 104_455 90.0 n
O4 FE6 O5 103_555 1_555 90.0 n
O4 FE6 O5 103_555 -1_556 90.0 n
O4 FE6 O5 104_455 1_555 90.0 n
O4 FE6 O5 104_455 -1_556 90.0 n
O5 FE6 O5 1_555 -1_556 180.0 n
BA3 RE7 BA3 1_455 1_555 109.5606(4) n
BA3 RE7 BA3 1_455 2_545 70.5734(2) n
BA3 RE7 BA3 1_455 2_555 70.5734(2) n
BA3 RE7 BA3 1_455 -1_555 70.4394(4) n
BA3 RE7 BA3 1_455 -1_655 180.0 n
BA3 RE7 BA3 1_455 -2_555 109.4265(2) n
BA3 RE7 BA3 1_455 -2_565 109.4265(2) n
BA3 RE7 O4 1_455 1_555 125.28670(10) n
BA3 RE7 O4 1_455 2_555 54.71330(10) n
BA3 RE7 O4 1_455 3_555 54.71330(10) n
BA3 RE7 O4 1_455 4_555 125.28670(10) n
BA3 RE7 O5 1_455 1_555 54.7803(2) n
BA3 RE7 O5 1_455 -1_555 125.2197(2) n
BA3 RE7 BA3 1_555 2_545 70.5734(2) n
BA3 RE7 BA3 1_555 2_555 70.5734(2) n
BA3 RE7 BA3 1_555 -1_555 180.0 n
BA3 RE7 BA3 1_555 -1_655 70.4394(4) n
BA3 RE7 BA3 1_555 -2_555 109.4266(2) n
BA3 RE7 BA3 1_555 -2_565 109.4265(2) n
BA3 RE7 O4 1_555 1_555 54.71330(10) n
BA3 RE7 O4 1_555 2_555 125.28670(10) n
BA3 RE7 O4 1_555 3_555 125.28670(10) n
BA3 RE7 O4 1_555 4_555 54.71330(10) n
BA3 RE7 O5 1_555 1_555 54.7803(2) n
BA3 RE7 O5 1_555 -1_555 125.2197(2) n
BA3 RE7 BA3 2_545 2_555 109.5606(4) n
BA3 RE7 BA3 2_545 -1_555 109.4265(2) n
BA3 RE7 BA3 2_545 -1_655 109.4265(2) n
BA3 RE7 BA3 2_545 -2_555 70.4394(4) n
BA3 RE7 BA3 2_545 -2_565 180.0 n
BA3 RE7 O4 2_545 1_555 125.28670(10) n
BA3 RE7 O4 2_545 2_555 125.28670(10) n
BA3 RE7 O4 2_545 3_555 54.71330(10) n
BA3 RE7 O4 2_545 4_555 54.71330(10) n
BA3 RE7 O5 2_545 1_555 54.7803(2) n
BA3 RE7 O5 2_545 -1_555 125.2197(2) n
BA3 RE7 BA3 2_555 -1_555 109.4266(2) n
BA3 RE7 BA3 2_555 -1_655 109.4265(2) n
BA3 RE7 BA3 2_555 -2_555 180.0 n
BA3 RE7 BA3 2_555 -2_565 70.4394(4) n
BA3 RE7 O4 2_555 1_555 54.71330(10) n
BA3 RE7 O4 2_555 2_555 54.71330(10) n
BA3 RE7 O4 2_555 3_555 125.28670(10) n
BA3 RE7 O4 2_555 4_555 125.28670(10) n
BA3 RE7 O5 2_555 1_555 54.7803(2) n
BA3 RE7 O5 2_555 -1_555 125.2197(2) n
BA3 RE7 BA3 -1_555 -1_655 109.5606(4) n
BA3 RE7 BA3 -1_555 -2_555 70.5734(2) n
BA3 RE7 BA3 -1_555 -2_565 70.5734(2) n
BA3 RE7 O4 -1_555 1_555 125.28670(10) n
BA3 RE7 O4 -1_555 2_555 54.71330(10) n
BA3 RE7 O4 -1_555 3_555 54.71330(10) n
BA3 RE7 O4 -1_555 4_555 125.28670(10) n
BA3 RE7 O5 -1_555 1_555 125.2197(2) n
BA3 RE7 O5 -1_555 -1_555 54.7803(2) n
BA3 RE7 BA3 -1_655 -2_555 70.5734(2) n
BA3 RE7 BA3 -1_655 -2_565 70.5734(2) n
BA3 RE7 O4 -1_655 1_555 54.71330(10) n
BA3 RE7 O4 -1_655 2_555 125.28670(10) n
BA3 RE7 O4 -1_655 3_555 125.28670(10) n
BA3 RE7 O4 -1_655 4_555 54.71330(10) n
BA3 RE7 O5 -1_655 1_555 125.2197(2) n
BA3 RE7 O5 -1_655 -1_555 54.7803(2) n
BA3 RE7 BA3 -2_555 -2_565 109.5606(4) n
BA3 RE7 O4 -2_555 1_555 125.28670(10) n
BA3 RE7 O4 -2_555 2_555 125.28670(10) n
BA3 RE7 O4 -2_555 3_555 54.71330(10) n
BA3 RE7 O4 -2_555 4_555 54.71330(10) n
BA3 RE7 O5 -2_555 1_555 125.2197(2) n
BA3 RE7 O5 -2_555 -1_555 54.7803(2) n
BA3 RE7 O4 -2_565 1_555 54.71330(10) n
BA3 RE7 O4 -2_565 2_555 54.71330(10) n
BA3 RE7 O4 -2_565 3_555 125.28670(10) n
BA3 RE7 O4 -2_565 4_555 125.28670(10) n
BA3 RE7 O5 -2_565 1_555 125.2197(2) n
BA3 RE7 O5 -2_565 -1_555 54.7803(2) n
O4 RE7 O4 1_555 2_555 90.0 n
O4 RE7 O4 1_555 3_555 179.9802 n
O4 RE7 O4 1_555 4_555 90.0 n
O4 RE7 O5 1_555 1_555 90.0 n
O4 RE7 O5 1_555 -1_555 90.0 n
O4 RE7 O4 2_555 3_555 90.0 n
O4 RE7 O4 2_555 4_555 179.972 n
O4 RE7 O5 2_555 1_555 90.0 n
O4 RE7 O5 2_555 -1_555 90.0 n
O4 RE7 O4 3_555 4_555 90.0 n
O4 RE7 O5 3_555 1_555 90.0 n
O4 RE7 O5 3_555 -1_555 90.0 n
O4 RE7 O5 4_555 1_555 90.0 n
O4 RE7 O5 4_555 -1_555 90.0 n
O5 RE7 O5 1_555 -1_555 180.0 n

loop_
_geom_bond_atom_site_label_1
_geom_bond_atom_site_label_2
_geom_bond_site_symmetry_2
_geom_bond_distance
_geom_bond_publ_flag
FE1 BA3 1_455 3.478060(10) n
FE1 BA3 1_555 3.478060(10) n
FE1 BA3 2_545 3.478060(10) n
FE1 BA3 2_555 3.478060(10) n
FE1 BA3 -1_555 3.478060(10) n
FE1 BA3 -1_655 3.478060(10) n
FE1 BA3 -2_555 3.478060(10) n
FE1 BA3 -2_565 3.478060(10) n
FE1 O4 1_555 2.065(11) n
FE1 O4 2_555 2.065(11) n
FE1 O4 3_555 2.065(11) n
FE1 O4 4_555 2.065(11) n
FE1 O5 1_555 2.044(17) n
FE1 O5 -1_555 2.044(17) n
RE2 BA3 1_455 3.478060(10) n
RE2 BA3 1_555 3.478060(10) n
RE2 BA3 2_545 3.478060(10) n
RE2 BA3 2_555 3.478060(10) n
RE2 BA3 -1_556 3.478060(10) n
RE2 BA3 -1_656 3.478060(10) n
RE2 BA3 -2_556 3.478060(10) n
RE2 BA3 -2_566 3.478060(10) n
RE2 O4 101_445 1.953(11) n
RE2 O4 102_545 1.953(11) n
RE2 O4 103_555 1.953(11) n
RE2 O4 104_455 1.953(11) n
RE2 O5 1_555 1.968(17) n
RE2 O5 -1_556 1.968(17) n
BA3 FE1 1_555 3.478060(10) n
BA3 FE1 1_655 3.478060(10) n
BA3 FE1 101_545 3.478060(10) n
BA3 FE1 101_555 3.478060(10) n
BA3 RE2 1_555 3.478060(10) n
BA3 RE2 1_655 3.478060(10) n
BA3 RE2 101_544 3.478060(10) n
BA3 RE2 101_554 3.478060(10) n
BA3 BA3 2_545 4.018330(10) n
BA3 BA3 2_555 4.018330(10) n
BA3 BA3 2_645 4.018330(10) n
BA3 BA3 2_655 4.018330(10) n
BA3 BA3 -1_655 4.01168(3) n
BA3 BA3 -1_656 4.01168(3) n
BA3 O4 1_555 2.8396(2) n
BA3 O4 2_655 2.8396(2) n
BA3 O4 3_655 2.8396(2) n
BA3 O4 4_555 2.8396(2) n
BA3 O4 101_545 2.8396(2) n
BA3 O4 102_545 2.8396(2) n
BA3 O4 103_555 2.8396(2) n
BA3 O4 104_555 2.8396(2) n
BA3 O5 1_555 2.8417(2) n
BA3 O5 1_655 2.8417(2) n
BA3 O5 -101_434 2.8417(2) n
BA3 O5 -101_444 2.8417(2) n
BA3 FE6 1_555 3.478060(10) n
BA3 FE6 1_655 3.478060(10) n
BA3 FE6 101_544 3.478060(10) n
BA3 FE6 101_554 3.478060(10) n
BA3 RE7 1_555 3.478060(10) n
BA3 RE7 1_655 3.478060(10) n
BA3 RE7 101_545 3.478060(10) n
BA3 RE7 101_555 3.478060(10) n
O4 FE1 1_555 2.065(11) n
O4 RE2 101_554 1.953(11) n
O4 BA3 1_555 2.8396(2) n
O4 BA3 2_555 2.8396(2) n
O4 BA3 -1_655 2.8396(2) n
O4 BA3 -2_565 2.8396(2) n
O4 FE6 101_554 1.953(11) n
O4 RE7 1_555 2.065(11) n
O5 FE1 1_555 2.044(17) n
O5 RE2 1_555 1.968(17) n
O5 BA3 1_455 2.8417(2) n
O5 BA3 1_555 2.8417(2) n
O5 BA3 2_545 2.8417(2) n
O5 BA3 2_555 2.8417(2) n
O5 FE6 1_555 1.968(17) n
O5 RE7 1_555 2.044(17) n
FE6 BA3 1_455 3.478060(10) n
FE6 BA3 1_555 3.478060(10) n
FE6 BA3 2_545 3.478060(10) n
FE6 BA3 2_555 3.478060(10) n
FE6 BA3 -1_556 3.478060(10) n
FE6 BA3 -1_656 3.478060(10) n
FE6 BA3 -2_556 3.478060(10) n
FE6 BA3 -2_566 3.478060(10) n
FE6 O4 101_445 1.953(11) n
FE6 O4 102_545 1.953(11) n
FE6 O4 103_555 1.953(11) n
FE6 O4 104_455 1.953(11) n
FE6 O5 1_555 1.968(17) n
FE6 O5 -1_556 1.968(17) n
RE7 BA3 1_455 3.478060(10) n
RE7 BA3 1_555 3.478060(10) n
RE7 BA3 2_545 3.478060(10) n
RE7 BA3 2_555 3.478060(10) n
RE7 BA3 -1_555 3.478060(10) n
RE7 BA3 -1_655 3.478060(10) n
RE7 BA3 -2_555 3.478060(10) n
RE7 BA3 -2_565 3.478060(10) n
RE7 O4 1_555 2.065(11) n
RE7 O4 2_555 2.065(11) n
RE7 O4 3_555 2.065(11) n
RE7 O4 4_555 2.065(11) n
RE7 O5 1_555 2.044(17) n
RE7 O5 -1_555 2.044(17) n
